data_4067117
loop_
_publ_author_name
'Dureen, Meghan A.'
'Brown, Christopher C.'
'Stephan, Douglas W.'

_publ_section_title
;
 Addition of Enamines or Pyrroles and B(C6F5)3&#x201C;Frustrated Lewis
 Pairs&#x201D; to Alkynes
;
_journal_issue 23
_journal_name_full Organometallics
_journal_page_first 6422
_journal_paper_doi 10.1021/om1008346
_journal_volume 29
_journal_year 2010
_chemical_formula_sum 'C34 H19 B F15 N'
_chemical_formula_weight 737.31
_chemical_name_systematic
; 
 ? 
;
_space_group_IT_number 14
_symmetry_cell_setting monoclinic
_symmetry_space_group_name_Hall '-P 2yn'
_symmetry_space_group_name_H-M 'P 1 21/n 1'
_atom_sites_solution_hydrogens geom
_atom_sites_solution_primary direct
_atom_sites_solution_secondary difmap
_audit_creation_method SHELXL-97
_cell_angle_alpha 90.00
_cell_angle_beta 105.483(6)
_cell_angle_gamma 90.00
_cell_formula_units_Z 8
_cell_length_a 19.031(2)
_cell_length_b 13.5891(16)
_cell_length_c 24.745(3)
_cell_measurement_reflns_used 9897
_cell_measurement_temperature 150(2)
_cell_measurement_theta_max 24.78
_cell_measurement_theta_min 2.22
_cell_volume 6167.2(12)
_computing_cell_refinement 'Bruker SAINT'
_computing_data_collection 'Bruker APEX2'
_computing_data_reduction 'Bruker SAINT'
_computing_molecular_graphics 'Bruker SHELXTL'
_computing_publication_material 'Bruker SHELXTL'
_computing_structure_refinement 'SHELXL-97 (Sheldrick, 2008)'
_computing_structure_solution 'SHELXS-97 (Sheldrick, 2008)'
_diffrn_ambient_temperature 150(2)
_diffrn_measured_fraction_theta_full 0.994
_diffrn_measured_fraction_theta_max 0.994
_diffrn_measurement_device_type 'Bruker APEX-II CCD'
_diffrn_measurement_method '\f and \w scans'
_diffrn_radiation_monochromator graphite
_diffrn_radiation_source 'fine-focus sealed tube'
_diffrn_radiation_type MoK\a
_diffrn_radiation_wavelength 0.71073
_diffrn_reflns_av_R_equivalents 0.1354
_diffrn_reflns_av_sigmaI/netI 0.0841
_diffrn_reflns_limit_h_max 22
_diffrn_reflns_limit_h_min -22
_diffrn_reflns_limit_k_max 16
_diffrn_reflns_limit_k_min -15
_diffrn_reflns_limit_l_max 29
_diffrn_reflns_limit_l_min -29
_diffrn_reflns_number 101027
_diffrn_reflns_theta_full 25.04
_diffrn_reflns_theta_max 25.04
_diffrn_reflns_theta_min 1.57
_exptl_absorpt_coefficient_mu 0.156
_exptl_absorpt_correction_T_max 0.9966
_exptl_absorpt_correction_T_min 0.9707
_exptl_absorpt_correction_type multi-scan
_exptl_absorpt_process_details SADABS
_exptl_crystal_colour colourless
_exptl_crystal_density_diffrn 1.588
_exptl_crystal_density_method 'not measured'
_exptl_crystal_description plate
_exptl_crystal_F_000 2960
_exptl_crystal_size_max 0.19
_exptl_crystal_size_mid 0.12
_exptl_crystal_size_min 0.02
_refine_diff_density_max 0.397
_refine_diff_density_min -0.298
_refine_diff_density_rms 0.071
_refine_ls_extinction_method none
_refine_ls_goodness_of_fit_ref 0.975
_refine_ls_hydrogen_treatment constr
_refine_ls_matrix_type full
_refine_ls_number_parameters 919
_refine_ls_number_reflns 10845
_refine_ls_number_restraints 0
_refine_ls_restrained_S_all 0.975
_refine_ls_R_factor_all 0.1240
_refine_ls_R_factor_gt 0.0535
_refine_ls_shift/su_max 0.000
_refine_ls_shift/su_mean 0.000
_refine_ls_structure_factor_coef Fsqd
_refine_ls_weighting_details 'calc w=1/[\s^2^(Fo^2^)+(0.0793P)^2^+0.0000P] where P=(Fo^2^+2Fc^2^)/3'
_refine_ls_weighting_scheme calc
_refine_ls_wR_factor_gt 0.1200
_refine_ls_wR_factor_ref 0.1524
_reflns_number_gt 6093
_reflns_number_total 10845
_reflns_threshold_expression >2sigma(I)
_cod_data_source_file om1008346_si_002.cif
_cod_data_source_block tBuNC4H3(3-PhC=C(H)(C6F5)B(C6F5)2)
_cod_depositor_comments
;
The following automatic conversions were performed:

'_symmetry_cell_setting' value 'Monoclinic' changed to 'monoclinic'
according to /home/saulius/struct/CIF-dictionaries/cif_core.dic
dictionary named 'cif_core.dic' version 2.4.1 from 2010-06-29.

Automatic conversion script
Id: cif_fix_values 1715 2011-07-08 13:25:40Z adriana 
;
_cod_original_cell_volume 6167.0(12)
_cod_original_sg_symbol_H-M P2(1)/n
_cod_database_code 4067117

loop_
_symmetry_equiv_pos_as_xyz
'x, y, z'
'-x+1/2, y+1/2, -z+1/2'
'-x, -y, -z'
'x-1/2, -y-1/2, z-1/2'

loop_
_atom_site_label
_atom_site_type_symbol
_atom_site_fract_x
_atom_site_fract_y
_atom_site_fract_z
_atom_site_U_iso_or_equiv
_atom_site_adp_type
_atom_site_occupancy
_atom_site_symmetry_multiplicity
_atom_site_calc_flag
_atom_site_refinement_flags
F1 F 0.84603(11) 0.76293(15) 0.11610(8) 0.0270(5) Uani 1 1 d .
F2 F 0.94643(12) 0.69825(17) 0.20763(9) 0.0376(6) Uani 1 1 d .
F3 F 0.91283(13) 0.67969(18) 0.30807(10) 0.0470(7) Uani 1 1 d .
F4 F 0.77640(13) 0.72619(17) 0.31490(9) 0.0404(6) Uani 1 1 d .
F5 F 0.67531(11) 0.78990(15) 0.22438(8) 0.0283(5) Uani 1 1 d .
F6 F 0.72036(11) 0.98619(14) 0.20181(8) 0.0252(5) Uani 1 1 d .
F7 F 0.82732(13) 1.05966(16) 0.28418(9) 0.0373(6) Uani 1 1 d .
F8 F 0.95929(13) 1.10649(17) 0.26506(9) 0.0427(6) Uani 1 1 d .
F9 F 0.97936(11) 1.07687(16) 0.16163(9) 0.0363(6) Uani 1 1 d .
F10 F 0.87301(11) 1.00348(15) 0.07814(9) 0.0294(5) Uani 1 1 d .
F11 F 0.73950(11) 1.13539(14) 0.06112(9) 0.0265(5) Uani 1 1 d .
F12 F 0.64225(12) 1.27868(15) 0.04493(10) 0.0379(6) Uani 1 1 d .
F13 F 0.49981(12) 1.23859(15) 0.04050(10) 0.0415(6) Uani 1 1 d .
F14 F 0.46012(11) 1.05007(16) 0.05557(10) 0.0353(6) Uani 1 1 d .
F15 F 0.55662(11) 0.90631(15) 0.07584(10) 0.0317(6) Uani 1 1 d .
F16 F 0.35670(11) 0.45898(15) 0.10603(8) 0.0279(5) Uani 1 1 d .
F17 F 0.46574(12) 0.39723(16) 0.19138(10) 0.0393(6) Uani 1 1 d .
F18 F 0.44460(14) 0.36691(19) 0.29550(10) 0.0527(7) Uani 1 1 d .
F19 F 0.30987(14) 0.39959(18) 0.31149(9) 0.0479(7) Uani 1 1 d .
F20 F 0.20005(12) 0.46345(15) 0.22729(9) 0.0304(5) Uani 1 1 d .
F21 F 0.37273(12) 0.69534(15) 0.07212(9) 0.0315(5) Uani 1 1 d .
F22 F 0.47571(12) 0.78379(17) 0.15163(10) 0.0430(6) Uani 1 1 d .
F23 F 0.45876(13) 0.81268(18) 0.25686(10) 0.0480(7) Uani 1 1 d .
F24 F 0.33193(13) 0.75289(17) 0.27977(9) 0.0410(6) Uani 1 1 d .
F25 F 0.22785(11) 0.66639(14) 0.20077(8) 0.0261(5) Uani 1 1 d .
F26 F 0.23192(11) 0.81170(14) 0.04683(8) 0.0236(5) Uani 1 1 d .
F27 F 0.13838(11) 0.95819(14) 0.04380(10) 0.0329(6) Uani 1 1 d .
F28 F 0.01133(11) 0.92641(15) 0.07178(10) 0.0368(6) Uani 1 1 d .
F29 F -0.02210(11) 0.74008(17) 0.09901(10) 0.0380(6) Uani 1 1 d .
F30 F 0.06785(11) 0.59214(15) 0.10109(10) 0.0375(6) Uani 1 1 d .
N1 N 0.68757(15) 0.87701(19) -0.06393(11) 0.0162(7) Uani 1 1 d .
N2 N 0.17415(15) 0.56405(19) -0.06570(11) 0.0162(7) Uani 1 1 d .
B1 B 0.7237(2) 0.9326(3) 0.08992(16) 0.0153(9) Uani 1 1 d .
B2 B 0.2271(2) 0.6160(3) 0.08858(17) 0.0160(9) Uani 1 1 d .
C1 C 0.70042(19) 0.8252(2) 0.11635(14) 0.0151(8) Uani 1 1 d .
H1A H 0.6553 0.8384 0.1286 0.018 Uiso 1 1 calc R
C2 C 0.67845(18) 0.7574(2) 0.06429(14) 0.0144(8) Uani 1 1 d .
C3 C 0.69898(18) 0.7950(2) 0.02053(14) 0.0145(8) Uani 1 1 d .
C4 C 0.67563(19) 0.7766(2) -0.04202(14) 0.0162(8) Uani 1 1 d .
H4A H 0.7065 0.7261 -0.0533 0.019 Uiso 1 1 calc R
H4B H 0.6238 0.7564 -0.0548 0.019 Uiso 1 1 calc R
C5 C 0.72214(18) 0.9348(2) -0.02402(14) 0.0173(8) Uani 1 1 d .
H5A H 0.7339 1.0010 -0.0303 0.021 Uiso 1 1 calc R
C6 C 0.74161(19) 0.8891(2) 0.03184(14) 0.0165(8) Uani 1 1 d .
H6A H 0.7946 0.8719 0.0413 0.020 Uiso 1 1 calc R
C7 C 0.75591(19) 0.7813(2) 0.16597(14) 0.0175(8) Uani 1 1 d .
C8 C 0.8261(2) 0.7549(2) 0.16490(15) 0.0188(8) Uani 1 1 d .
C9 C 0.8789(2) 0.7219(3) 0.21153(16) 0.0239(9) Uani 1 1 d .
C10 C 0.8621(2) 0.7126(3) 0.26225(16) 0.0299(10) Uani 1 1 d .
C11 C 0.7934(2) 0.7363(3) 0.26540(15) 0.0268(9) Uani 1 1 d .
C12 C 0.7424(2) 0.7685(3) 0.21816(15) 0.0201(8) Uani 1 1 d .
C13 C 0.63648(18) 0.6659(2) 0.06442(14) 0.0150(8) Uani 1 1 d .
C14 C 0.5939(2) 0.6524(3) 0.10173(15) 0.0214(9) Uani 1 1 d .
H14A H 0.5914 0.7031 0.1276 0.026 Uiso 1 1 calc R
C15 C 0.5550(2) 0.5661(3) 0.10170(16) 0.0266(9) Uani 1 1 d .
H15A H 0.5247 0.5591 0.1264 0.032 Uiso 1 1 calc R
C16 C 0.5604(2) 0.4899(3) 0.06559(16) 0.0263(9) Uani 1 1 d .
H16A H 0.5358 0.4295 0.0669 0.032 Uiso 1 1 calc R
C17 C 0.6016(2) 0.5020(3) 0.02787(16) 0.0231(9) Uani 1 1 d .
H17A H 0.6040 0.4508 0.0023 0.028 Uiso 1 1 calc R
C18 C 0.63940(19) 0.5892(2) 0.02735(15) 0.0187(8) Uani 1 1 d .
H18A H 0.6678 0.5969 0.0014 0.022 Uiso 1 1 calc R
C19 C 0.6693(2) 0.8981(3) -0.12657(14) 0.0202(8) Uani 1 1 d .
C20 C 0.7309(2) 0.8549(3) -0.14818(17) 0.0427(12) Uani 1 1 d .
H20A H 0.7770 0.8869 -0.1292 0.064 Uiso 1 1 calc R
H20B H 0.7205 0.8660 -0.1887 0.064 Uiso 1 1 calc R
H20C H 0.7347 0.7841 -0.1405 0.064 Uiso 1 1 calc R
C21 C 0.5973(2) 0.8492(3) -0.15571(16) 0.0345(10) Uani 1 1 d .
H21A H 0.5582 0.8774 -0.1416 0.052 Uiso 1 1 calc R
H21B H 0.6007 0.7784 -0.1481 0.052 Uiso 1 1 calc R
H21C H 0.5866 0.8604 -0.1962 0.052 Uiso 1 1 calc R
C22 C 0.6631(2) 1.0083(3) -0.13610(16) 0.0351(11) Uani 1 1 d .
H22A H 0.7097 1.0397 -0.1174 0.053 Uiso 1 1 calc R
H22B H 0.6246 1.0346 -0.1206 0.053 Uiso 1 1 calc R
H22C H 0.6511 1.0220 -0.1764 0.053 Uiso 1 1 calc R
C23 C 0.65593(19) 1.0125(2) 0.07340(14) 0.0157(8) Uani 1 1 d .
C24 C 0.67099(19) 1.1098(3) 0.06230(14) 0.0179(8) Uani 1 1 d .
C25 C 0.6216(2) 1.1859(2) 0.05252(16) 0.0235(9) Uani 1 1 d .
C26 C 0.5501(2) 1.1666(3) 0.05055(16) 0.0256(9) Uani 1 1 d .
C27 C 0.53074(19) 1.0715(3) 0.05877(15) 0.0238(9) Uani 1 1 d .
C28 C 0.5828(2) 0.9980(2) 0.06981(15) 0.0198(8) Uani 1 1 d .
C29 C 0.79174(19) 0.9844(2) 0.13630(14) 0.0157(8) Uani 1 1 d .
C30 C 0.8594(2) 1.0116(2) 0.12945(15) 0.0191(8) Uani 1 1 d .
C31 C 0.9155(2) 1.0512(3) 0.17133(16) 0.0242(9) Uani 1 1 d .
C32 C 0.9054(2) 1.0672(3) 0.22412(16) 0.0284(10) Uani 1 1 d .
C33 C 0.8394(2) 1.0437(3) 0.23347(15) 0.0231(9) Uani 1 1 d .
C34 C 0.78523(19) 1.0052(2) 0.19019(15) 0.0176(8) Uani 1 1 d .
C35 C 0.21044(19) 0.5075(2) 0.11609(14) 0.0163(8) Uani 1 1 d .
H35A H 0.1685 0.5178 0.1327 0.020 Uiso 1 1 calc R
C36 C 0.18357(18) 0.4401(2) 0.06453(14) 0.0146(8) Uani 1 1 d .
C37 C 0.19971(18) 0.4790(2) 0.01931(14) 0.0150(8) Uani 1 1 d .
C38 C 0.1700(2) 0.4620(2) -0.04295(14) 0.0178(8) Uani 1 1 d .
H38A H 0.2005 0.4150 -0.0572 0.021 Uiso 1 1 calc R
H38B H 0.1191 0.4376 -0.0523 0.021 Uiso 1 1 calc R
C39 C 0.21208(19) 0.6223(2) -0.02731(14) 0.0164(8) Uani 1 1 d .
H39A H 0.2211 0.6892 -0.0344 0.020 Uiso 1 1 calc R
C40 C 0.24005(19) 0.5762(2) 0.02826(14) 0.0162(8) Uani 1 1 d .
H40A H 0.2932 0.5626 0.0342 0.019 Uiso 1 1 calc R
C41 C 0.2730(2) 0.4643(2) 0.16203(14) 0.0181(8) Uani 1 1 d .
C42 C 0.3423(2) 0.4450(2) 0.15671(15) 0.0219(9) Uani 1 1 d .
C43 C 0.3996(2) 0.4132(3) 0.20014(17) 0.0283(10) Uani 1 1 d .
C44 C 0.3889(2) 0.3983(3) 0.25290(17) 0.0333(10) Uani 1 1 d .
C45 C 0.3212(2) 0.4146(3) 0.26035(16) 0.0321(10) Uani 1 1 d .
C46 C 0.2650(2) 0.4474(3) 0.21590(15) 0.0235(9) Uani 1 1 d .
C47 C 0.14148(19) 0.3498(2) 0.06501(14) 0.0164(8) Uani 1 1 d .
C48 C 0.10207(19) 0.3358(2) 0.10482(15) 0.0206(9) Uani 1 1 d .
H48A H 0.1030 0.3849 0.1323 0.025 Uiso 1 1 calc R
C49 C 0.0618(2) 0.2508(3) 0.10423(16) 0.0245(9) Uani 1 1 d .
H49A H 0.0348 0.2425 0.1312 0.029 Uiso 1 1 calc R
C50 C 0.0602(2) 0.1779(3) 0.06519(16) 0.0250(9) Uani 1 1 d .
H50A H 0.0324 0.1198 0.0654 0.030 Uiso 1 1 calc R
C51 C 0.0991(2) 0.1896(2) 0.02580(15) 0.0235(9) Uani 1 1 d .
H51A H 0.0985 0.1391 -0.0009 0.028 Uiso 1 1 calc R
C52 C 0.13925(19) 0.2750(2) 0.02499(15) 0.0181(8) Uani 1 1 d .
H52A H 0.1652 0.2829 -0.0026 0.022 Uiso 1 1 calc R
C53 C 0.1446(2) 0.5860(3) -0.12754(14) 0.0223(9) Uani 1 1 d .
C54 C 0.1988(2) 0.5422(3) -0.15703(17) 0.0399(12) Uani 1 1 d .
H54A H 0.2462 0.5748 -0.1433 0.060 Uiso 1 1 calc R
H54B H 0.1806 0.5524 -0.1976 0.060 Uiso 1 1 calc R
H54C H 0.2043 0.4716 -0.1491 0.060 Uiso 1 1 calc R
C55 C 0.1378(2) 0.6968(3) -0.13636(16) 0.0319(10) Uani 1 1 d .
H55A H 0.1861 0.7272 -0.1236 0.048 Uiso 1 1 calc R
H55B H 0.1058 0.7238 -0.1148 0.048 Uiso 1 1 calc R
H55C H 0.1170 0.7109 -0.1763 0.048 Uiso 1 1 calc R
C56 C 0.0699(2) 0.5374(3) -0.14794(17) 0.0413(12) Uani 1 1 d .
H56A H 0.0364 0.5666 -0.1285 0.062 Uiso 1 1 calc R
H56B H 0.0744 0.4667 -0.1400 0.062 Uiso 1 1 calc R
H56C H 0.0509 0.5477 -0.1884 0.062 Uiso 1 1 calc R
C57 C 0.15793(19) 0.6937(2) 0.07694(14) 0.0171(8) Uani 1 1 d .
C58 C 0.16895(19) 0.7894(2) 0.06037(14) 0.0161(8) Uani 1 1 d .
C59 C 0.1211(2) 0.8665(2) 0.05803(15) 0.0198(8) Uani 1 1 d .
C60 C 0.0574(2) 0.8506(3) 0.07201(16) 0.0234(9) Uani 1 1 d .
C61 C 0.0408(2) 0.7572(3) 0.08553(16) 0.0251(9) Uani 1 1 d .
C62 C 0.0901(2) 0.6820(3) 0.08702(15) 0.0218(9) Uani 1 1 d .
C63 C 0.29518(19) 0.6724(2) 0.13244(14) 0.0155(8) Uani 1 1 d .
C64 C 0.3600(2) 0.7060(2) 0.12372(15) 0.0198(8) Uani 1 1 d .
C65 C 0.4147(2) 0.7518(3) 0.16381(17) 0.0269(9) Uani 1 1 d .
C66 C 0.4059(2) 0.7673(3) 0.21653(17) 0.0298(10) Uani 1 1 d .
C67 C 0.3421(2) 0.7380(3) 0.22813(16) 0.0266(9) Uani 1 1 d .
C68 C 0.28962(19) 0.6926(2) 0.18670(15) 0.0190(8) Uani 1 1 d .

loop_
_atom_site_aniso_label
_atom_site_aniso_U_11
_atom_site_aniso_U_22
_atom_site_aniso_U_33
_atom_site_aniso_U_23
_atom_site_aniso_U_13
_atom_site_aniso_U_12
F1 0.0233(12) 0.0390(13) 0.0202(12) 0.0012(10) 0.0084(10) 0.0068(10)
F2 0.0232(13) 0.0526(15) 0.0348(14) 0.0036(11) 0.0040(11) 0.0138(11)
F3 0.0420(16) 0.0630(17) 0.0286(14) 0.0125(12) -0.0036(12) 0.0172(13)
F4 0.0490(16) 0.0558(16) 0.0193(12) 0.0116(11) 0.0143(12) 0.0099(12)
F5 0.0288(13) 0.0368(13) 0.0241(12) 0.0033(10) 0.0153(10) 0.0039(10)
F6 0.0260(13) 0.0285(12) 0.0241(12) -0.0088(9) 0.0118(10) -0.0042(10)
F7 0.0439(15) 0.0462(14) 0.0212(13) -0.0128(11) 0.0079(11) -0.0124(12)
F8 0.0389(15) 0.0537(15) 0.0284(13) -0.0079(11) -0.0037(12) -0.0238(12)
F9 0.0231(13) 0.0434(14) 0.0408(15) -0.0012(11) 0.0056(11) -0.0164(11)
F10 0.0269(13) 0.0373(12) 0.0281(13) -0.0067(10) 0.0148(11) -0.0093(10)
F11 0.0211(12) 0.0231(11) 0.0381(13) 0.0088(10) 0.0125(11) 0.0004(9)
F12 0.0386(15) 0.0193(12) 0.0554(16) 0.0104(11) 0.0116(13) 0.0016(10)
F13 0.0320(14) 0.0276(13) 0.0655(18) 0.0041(12) 0.0142(13) 0.0166(11)
F14 0.0183(13) 0.0418(14) 0.0463(15) -0.0041(11) 0.0098(11) 0.0031(10)
F15 0.0183(12) 0.0244(12) 0.0512(15) 0.0066(10) 0.0071(11) -0.0052(9)
F16 0.0253(12) 0.0357(13) 0.0228(12) 0.0022(10) 0.0068(10) 0.0058(10)
F17 0.0284(14) 0.0394(14) 0.0454(15) 0.0033(11) 0.0017(12) 0.0092(11)
F18 0.0505(17) 0.0630(17) 0.0329(15) 0.0099(13) -0.0094(13) 0.0169(14)
F19 0.0634(18) 0.0591(17) 0.0198(13) 0.0126(12) 0.0087(13) 0.0097(14)
F20 0.0395(15) 0.0337(13) 0.0220(12) 0.0037(10) 0.0151(11) 0.0033(11)
F21 0.0306(13) 0.0388(13) 0.0307(13) -0.0108(10) 0.0180(11) -0.0123(10)
F22 0.0245(14) 0.0469(15) 0.0590(17) -0.0107(12) 0.0136(12) -0.0121(11)
F23 0.0422(16) 0.0527(16) 0.0388(15) -0.0177(12) -0.0071(13) -0.0203(13)
F24 0.0569(17) 0.0456(15) 0.0199(13) -0.0115(11) 0.0091(12) -0.0138(12)
F25 0.0323(13) 0.0275(12) 0.0219(12) -0.0063(9) 0.0131(10) -0.0066(10)
F26 0.0205(12) 0.0211(11) 0.0322(13) 0.0052(9) 0.0122(10) -0.0008(9)
F27 0.0320(13) 0.0127(11) 0.0530(15) 0.0078(10) 0.0098(12) 0.0008(9)
F28 0.0250(13) 0.0299(13) 0.0537(16) -0.0071(11) 0.0073(12) 0.0114(10)
F29 0.0208(13) 0.0529(15) 0.0448(15) 0.0109(12) 0.0167(11) 0.0068(11)
F30 0.0233(13) 0.0285(12) 0.0629(17) 0.0225(11) 0.0156(12) -0.0007(10)
N1 0.0182(17) 0.0178(15) 0.0140(16) 0.0021(13) 0.0069(14) 0.0007(13)
N2 0.0205(17) 0.0159(15) 0.0146(16) 0.0029(13) 0.0087(14) -0.0007(13)
B1 0.017(2) 0.014(2) 0.015(2) -0.0016(17) 0.0057(18) -0.0008(17)
B2 0.018(2) 0.017(2) 0.016(2) -0.0010(17) 0.0092(19) -0.0030(17)
C1 0.0143(19) 0.0147(17) 0.0168(19) -0.0013(15) 0.0049(16) 0.0010(14)
C2 0.0123(19) 0.0155(18) 0.0137(19) 0.0012(15) 0.0008(15) 0.0032(14)
C3 0.017(2) 0.0112(17) 0.0150(19) -0.0002(14) 0.0042(16) 0.0035(14)
C4 0.019(2) 0.0120(17) 0.019(2) -0.0009(14) 0.0077(16) -0.0042(15)
C5 0.016(2) 0.0151(18) 0.023(2) -0.0017(16) 0.0089(17) 0.0013(15)
C6 0.018(2) 0.0133(17) 0.019(2) 0.0003(15) 0.0079(16) -0.0035(15)
C7 0.020(2) 0.0131(17) 0.019(2) -0.0026(15) 0.0042(17) -0.0003(15)
C8 0.024(2) 0.0157(18) 0.018(2) -0.0014(15) 0.0076(18) 0.0010(16)
C9 0.019(2) 0.023(2) 0.030(2) -0.0006(17) 0.0075(19) 0.0031(16)
C10 0.031(3) 0.034(2) 0.020(2) 0.0044(18) -0.001(2) 0.0057(19)
C11 0.037(3) 0.032(2) 0.013(2) 0.0049(17) 0.0101(19) -0.0002(19)
C12 0.023(2) 0.022(2) 0.018(2) -0.0019(16) 0.0108(18) 0.0004(16)
C13 0.0128(19) 0.0140(18) 0.0161(19) 0.0032(15) 0.0003(16) 0.0016(14)
C14 0.028(2) 0.0195(19) 0.018(2) -0.0026(15) 0.0080(18) -0.0048(16)
C15 0.026(2) 0.032(2) 0.024(2) 0.0019(18) 0.0099(18) -0.0090(18)
C16 0.029(2) 0.020(2) 0.027(2) 0.0049(17) 0.002(2) -0.0041(17)
C17 0.026(2) 0.0163(19) 0.027(2) -0.0017(16) 0.0070(19) 0.0008(16)
C18 0.017(2) 0.0177(19) 0.022(2) 0.0019(16) 0.0060(17) 0.0004(15)
C19 0.028(2) 0.023(2) 0.0088(18) 0.0051(15) 0.0040(17) -0.0015(16)
C20 0.051(3) 0.060(3) 0.020(2) 0.008(2) 0.015(2) 0.019(2)
C21 0.041(3) 0.036(2) 0.020(2) 0.0030(18) -0.002(2) -0.002(2)
C22 0.054(3) 0.026(2) 0.022(2) 0.0081(18) 0.005(2) -0.001(2)
C23 0.017(2) 0.0188(19) 0.0130(19) -0.0023(15) 0.0058(16) -0.0036(15)
C24 0.016(2) 0.023(2) 0.0153(19) -0.0024(15) 0.0062(16) 0.0016(16)
C25 0.027(2) 0.0165(19) 0.025(2) 0.0049(16) 0.0043(18) 0.0016(17)
C26 0.024(2) 0.025(2) 0.027(2) 0.0017(17) 0.0059(19) 0.0113(18)
C27 0.014(2) 0.033(2) 0.027(2) -0.0035(18) 0.0103(17) 0.0018(17)
C28 0.024(2) 0.0146(18) 0.021(2) -0.0016(15) 0.0067(18) -0.0013(16)
C29 0.019(2) 0.0127(17) 0.016(2) 0.0002(14) 0.0054(16) 0.0017(15)
C30 0.028(2) 0.0158(18) 0.015(2) -0.0002(15) 0.0071(18) 0.0003(16)
C31 0.017(2) 0.022(2) 0.032(2) -0.0005(17) 0.0054(19) -0.0065(16)
C32 0.028(2) 0.026(2) 0.024(2) -0.0043(18) -0.0061(19) -0.0092(18)
C33 0.029(2) 0.024(2) 0.016(2) -0.0021(16) 0.0050(18) -0.0052(17)
C34 0.020(2) 0.0137(18) 0.021(2) -0.0019(15) 0.0084(17) -0.0026(15)
C35 0.019(2) 0.0146(18) 0.0146(19) -0.0016(14) 0.0041(16) 0.0001(15)
C36 0.0161(19) 0.0126(17) 0.0154(19) 0.0018(14) 0.0048(16) 0.0027(14)
C37 0.016(2) 0.0134(18) 0.0162(19) -0.0034(15) 0.0055(16) 0.0017(14)
C38 0.026(2) 0.0122(17) 0.0161(19) 0.0009(15) 0.0068(17) -0.0027(15)
C39 0.021(2) 0.0139(18) 0.0168(19) -0.0016(15) 0.0098(17) -0.0017(15)
C40 0.016(2) 0.0139(17) 0.019(2) -0.0021(15) 0.0056(16) -0.0010(15)
C41 0.027(2) 0.0110(17) 0.017(2) -0.0022(14) 0.0062(17) -0.0004(16)
C42 0.032(2) 0.0150(18) 0.020(2) -0.0019(16) 0.0084(19) -0.0011(16)
C43 0.024(2) 0.026(2) 0.032(2) -0.0019(18) 0.001(2) 0.0055(18)
C44 0.039(3) 0.028(2) 0.023(2) 0.0045(18) -0.009(2) 0.006(2)
C45 0.050(3) 0.029(2) 0.017(2) 0.0033(17) 0.008(2) 0.004(2)
C46 0.029(2) 0.021(2) 0.021(2) -0.0005(16) 0.0073(19) 0.0008(17)
C47 0.017(2) 0.0154(18) 0.0151(19) 0.0017(15) 0.0017(17) 0.0019(15)
C48 0.023(2) 0.0190(19) 0.021(2) 0.0049(16) 0.0074(18) 0.0014(16)
C49 0.027(2) 0.027(2) 0.022(2) 0.0074(17) 0.0098(18) -0.0013(17)
C50 0.022(2) 0.022(2) 0.030(2) 0.0059(18) 0.0060(19) -0.0062(17)
C51 0.025(2) 0.0172(19) 0.024(2) -0.0048(16) -0.0005(18) 0.0010(16)
C52 0.017(2) 0.0171(18) 0.019(2) 0.0034(15) 0.0037(16) 0.0003(15)
C53 0.035(2) 0.0204(19) 0.0097(19) 0.0032(15) 0.0017(17) -0.0010(17)
C54 0.067(3) 0.035(2) 0.022(2) -0.0003(19) 0.019(2) 0.006(2)
C55 0.042(3) 0.026(2) 0.024(2) 0.0100(18) 0.003(2) 0.0015(19)
C56 0.047(3) 0.034(2) 0.029(2) 0.0076(19) -0.013(2) -0.002(2)
C57 0.022(2) 0.0180(18) 0.0102(18) -0.0006(15) 0.0023(16) -0.0007(16)
C58 0.017(2) 0.0176(18) 0.0147(19) -0.0022(15) 0.0059(16) -0.0034(15)
C59 0.022(2) 0.0146(18) 0.022(2) -0.0006(15) 0.0047(18) -0.0019(16)
C60 0.019(2) 0.025(2) 0.026(2) -0.0025(17) 0.0050(18) 0.0071(17)
C61 0.014(2) 0.032(2) 0.031(2) 0.0022(18) 0.0101(18) 0.0020(17)
C62 0.020(2) 0.022(2) 0.022(2) 0.0050(16) 0.0030(18) -0.0025(17)
C63 0.017(2) 0.0117(17) 0.018(2) 0.0006(14) 0.0049(16) 0.0021(15)
C64 0.020(2) 0.0160(18) 0.023(2) -0.0034(16) 0.0060(18) 0.0012(16)
C65 0.018(2) 0.026(2) 0.038(3) -0.0053(19) 0.0085(19) -0.0053(17)
C66 0.028(2) 0.025(2) 0.028(2) -0.0084(18) -0.006(2) -0.0064(18)
C67 0.036(3) 0.024(2) 0.020(2) -0.0036(17) 0.009(2) -0.0001(18)
C68 0.019(2) 0.0151(18) 0.022(2) -0.0016(16) 0.0043(17) -0.0047(15)

loop_
_atom_type_symbol
_atom_type_description
_atom_type_scat_dispersion_real
_atom_type_scat_dispersion_imag
_atom_type_scat_source
C C 0.0033 0.0016 'International Tables Vol C Tables 4.2.6.8 and 6.1.1.4'
H H 0.0000 0.0000 'International Tables Vol C Tables 4.2.6.8 and 6.1.1.4'
B B 0.0013 0.0007 'International Tables Vol C Tables 4.2.6.8 and 6.1.1.4'
N N 0.0061 0.0033 'International Tables Vol C Tables 4.2.6.8 and 6.1.1.4'
F F 0.0171 0.0103 'International Tables Vol C Tables 4.2.6.8 and 6.1.1.4'

loop_
_geom_angle_atom_site_label_1
_geom_angle_atom_site_label_2
_geom_angle_atom_site_label_3
_geom_angle
C5 N1 C4 111.7(3)
C5 N1 C19 126.4(3)
C4 N1 C19 121.4(3)
C39 N2 C38 111.2(3)
C39 N2 C53 127.2(3)
C38 N2 C53 121.1(3)
C29 B1 C23 108.0(3)
C29 B1 C6 116.7(3)
C23 B1 C6 110.2(3)
C29 B1 C1 109.6(3)
C23 B1 C1 113.0(3)
C6 B1 C1 99.2(2)
C63 B2 C57 105.6(3)
C63 B2 C40 117.7(3)
C57 B2 C40 110.7(3)
C63 B2 C35 110.0(3)
C57 B2 C35 113.7(3)
C40 B2 C35 99.5(3)
C7 C1 C2 114.6(3)
C7 C1 B1 116.9(3)
C2 C1 B1 103.3(3)
C3 C2 C13 126.4(3)
C3 C2 C1 111.8(3)
C13 C2 C1 121.7(3)
C2 C3 C6 115.6(3)
C2 C3 C4 133.7(3)
C6 C3 C4 109.2(3)
N1 C4 C3 100.8(2)
N1 C5 C6 114.2(3)
C5 C6 C3 101.3(3)
C5 C6 B1 127.0(3)
C3 C6 B1 103.8(3)
C8 C7 C12 113.7(3)
C8 C7 C1 123.6(3)
C12 C7 C1 122.7(3)
F1 C8 C9 116.8(3)
F1 C8 C7 119.5(3)
C9 C8 C7 123.7(3)
F2 C9 C10 119.8(3)
F2 C9 C8 120.6(3)
C10 C9 C8 119.6(4)
F3 C10 C11 120.5(4)
F3 C10 C9 120.4(4)
C11 C10 C9 119.1(4)
F4 C11 C10 119.3(3)
F4 C11 C12 121.1(4)
C10 C11 C12 119.6(3)
F5 C12 C11 116.3(3)
F5 C12 C7 119.3(3)
C11 C12 C7 124.4(3)
C14 C13 C18 117.9(3)
C14 C13 C2 121.5(3)
C18 C13 C2 120.6(3)
C15 C14 C13 121.0(3)
C14 C15 C16 120.0(4)
C17 C16 C15 119.9(3)
C16 C17 C18 119.9(3)
C17 C18 C13 121.2(3)
C22 C19 C21 109.6(3)
C22 C19 N1 109.4(3)
C21 C19 N1 109.4(3)
C22 C19 C20 111.1(3)
C21 C19 C20 110.1(3)
N1 C19 C20 107.2(3)
C28 C23 C24 112.2(3)
C28 C23 B1 128.9(3)
C24 C23 B1 118.9(3)
F11 C24 C25 114.8(3)
F11 C24 C23 119.7(3)
C25 C24 C23 125.5(3)
F12 C25 C24 121.1(3)
F12 C25 C26 119.7(3)
C24 C25 C26 119.2(3)
F13 C26 C27 120.5(3)
F13 C26 C25 121.1(3)
C27 C26 C25 118.4(3)
F14 C27 C26 119.5(3)
F14 C27 C28 120.2(3)
C26 C27 C28 120.2(3)
F15 C28 C27 114.7(3)
F15 C28 C23 120.9(3)
C27 C28 C23 124.4(3)
C30 C29 C34 112.4(3)
C30 C29 B1 127.7(3)
C34 C29 B1 119.9(3)
F10 C30 C31 115.4(3)
F10 C30 C29 120.1(3)
C31 C30 C29 124.5(3)
F9 C31 C30 121.3(3)
F9 C31 C32 119.0(3)
C30 C31 C32 119.6(3)
F8 C32 C33 120.9(4)
F8 C32 C31 120.2(4)
C33 C32 C31 118.9(3)
F7 C33 C34 120.4(3)
F7 C33 C32 120.5(3)
C34 C33 C32 119.0(3)
F6 C34 C33 116.1(3)
F6 C34 C29 118.5(3)
C33 C34 C29 125.4(3)
C41 C35 C36 114.1(3)
C41 C35 B2 116.3(3)
C36 C35 B2 104.0(3)
C37 C36 C47 125.6(3)
C37 C36 C35 110.9(3)
C47 C36 C35 123.4(3)
C36 C37 C38 133.0(3)
C36 C37 C40 116.1(3)
C38 C37 C40 108.6(3)
N2 C38 C37 101.4(3)
N2 C39 C40 114.5(3)
C39 C40 C37 101.0(3)
C39 C40 B2 126.4(3)
C37 C40 B2 102.9(3)
C42 C41 C46 114.0(3)
C42 C41 C35 125.1(3)
C46 C41 C35 120.7(3)
F16 C42 C43 116.6(3)
F16 C42 C41 119.4(3)
C43 C42 C41 124.1(4)
F17 C43 C42 120.1(4)
F17 C43 C44 120.3(3)
C42 C43 C44 119.6(4)
F18 C44 C45 121.2(4)
F18 C44 C43 119.9(4)
C45 C44 C43 118.9(4)
F19 C45 C44 119.5(4)
F19 C45 C46 120.5(4)
C44 C45 C46 120.0(4)
F20 C46 C45 116.1(3)
F20 C46 C41 120.5(3)
C45 C46 C41 123.4(4)
C48 C47 C52 118.3(3)
C48 C47 C36 121.0(3)
C52 C47 C36 120.7(3)
C49 C48 C47 120.3(3)
C50 C49 C48 121.1(4)
C49 C50 C51 119.7(3)
C50 C51 C52 120.4(3)
C51 C52 C47 120.3(3)
N2 C53 C55 109.5(3)
N2 C53 C56 108.2(3)
C55 C53 C56 110.2(3)
N2 C53 C54 106.8(3)
C55 C53 C54 111.0(3)
C56 C53 C54 111.1(3)
C62 C57 C58 112.3(3)
C62 C57 B2 129.2(3)
C58 C57 B2 118.1(3)
F26 C58 C59 115.8(3)
F26 C58 C57 119.4(3)
C59 C58 C57 124.8(3)
F27 C59 C60 120.3(3)
F27 C59 C58 120.3(3)
C60 C59 C58 119.4(3)
F28 C60 C59 119.8(3)
F28 C60 C61 121.0(3)
C59 C60 C61 119.2(3)
F29 C61 C60 119.9(3)
F29 C61 C62 120.5(3)
C60 C61 C62 119.5(3)
F30 C62 C61 114.4(3)
F30 C62 C57 120.9(3)
C61 C62 C57 124.7(3)
C64 C63 C68 112.5(3)
C64 C63 B2 129.0(3)
C68 C63 B2 118.4(3)
F21 C64 C65 115.5(3)
F21 C64 C63 119.8(3)
C65 C64 C63 124.7(4)
F22 C65 C66 119.6(3)
F22 C65 C64 121.0(4)
C66 C65 C64 119.4(4)
F23 C66 C65 120.7(4)
F23 C66 C67 119.9(4)
C65 C66 C67 119.4(3)
F24 C67 C68 120.8(4)
F24 C67 C66 120.5(3)
C68 C67 C66 118.7(4)
F25 C68 C67 115.7(3)
F25 C68 C63 119.1(3)
C67 C68 C63 125.3(3)

loop_
_geom_bond_atom_site_label_1
_geom_bond_atom_site_label_2
_geom_bond_distance
F1 C8 1.364(4)
F2 C9 1.353(4)
F3 C10 1.354(4)
F4 C11 1.355(4)
F5 C12 1.358(4)
F6 C34 1.365(4)
F7 C33 1.352(4)
F8 C32 1.344(4)
F9 C31 1.347(4)
F10 C30 1.367(4)
F11 C24 1.357(4)
F12 C25 1.349(4)
F13 C26 1.344(4)
F14 C27 1.357(4)
F15 C28 1.364(4)
F16 C42 1.367(4)
F17 C43 1.351(4)
F18 C44 1.349(4)
F19 C45 1.355(4)
F20 C46 1.357(4)
F21 C64 1.370(4)
F22 C65 1.347(4)
F23 C66 1.361(4)
F24 C67 1.357(4)
F25 C68 1.359(4)
F26 C58 1.362(4)
F27 C59 1.359(4)
F28 C60 1.352(4)
F29 C61 1.346(4)
F30 C62 1.368(4)
N1 C5 1.295(4)
N1 C4 1.508(4)
N1 C19 1.522(4)
N2 C39 1.298(4)
N2 C38 1.507(4)
N2 C53 1.512(4)
B1 C29 1.641(5)
B1 C23 1.652(5)
B1 C6 1.671(5)
B1 C1 1.706(5)
B2 C63 1.641(5)
B2 C57 1.651(5)
B2 C40 1.667(5)
B2 C35 1.690(5)
C1 C7 1.512(5)
C1 C2 1.548(5)
C2 C3 1.346(5)
C2 C13 1.478(5)
C3 C6 1.501(4)
C3 C4 1.513(5)
C5 C6 1.470(5)
C7 C8 1.390(5)
C7 C12 1.393(5)
C8 C9 1.387(5)
C9 C10 1.381(5)
C10 C11 1.369(5)
C11 C12 1.376(5)
C13 C14 1.394(5)
C13 C18 1.400(5)
C14 C15 1.387(5)
C15 C16 1.389(5)
C16 C17 1.379(5)
C17 C18 1.388(5)
C19 C22 1.516(5)
C19 C21 1.520(5)
C19 C20 1.530(5)
C23 C28 1.385(5)
C23 C24 1.395(5)
C24 C25 1.374(5)
C25 C26 1.375(5)
C26 C27 1.374(5)
C27 C28 1.382(5)
C29 C30 1.393(5)
C29 C34 1.401(5)
C30 C31 1.383(5)
C31 C32 1.387(5)
C32 C33 1.376(5)
C33 C34 1.376(5)
C35 C41 1.527(5)
C35 C36 1.542(5)
C36 C37 1.345(5)
C36 C47 1.467(5)
C37 C38 1.510(5)
C37 C40 1.514(4)
C39 C40 1.475(5)
C41 C42 1.384(5)
C41 C46 1.400(5)
C42 C43 1.380(5)
C43 C44 1.389(6)
C44 C45 1.367(6)
C45 C46 1.387(5)
C47 C48 1.401(5)
C47 C52 1.412(5)
C48 C49 1.385(5)
C49 C50 1.378(5)
C50 C51 1.383(5)
C51 C52 1.392(5)
C53 C55 1.523(5)
C53 C56 1.526(5)
C53 C54 1.534(5)
C57 C62 1.387(5)
C57 C58 1.396(5)
C58 C59 1.380(5)
C59 C60 1.363(5)
C60 C61 1.371(5)
C61 C62 1.382(5)
C63 C64 1.384(5)
C63 C68 1.402(5)
C64 C65 1.380(5)
C65 C66 1.376(5)
C66 C67 1.379(5)
C67 C68 1.372(5)
